data_7701348
loop_
_publ_author_name
'Bette, Sebastian'
'M\"uller, Michael X'
'Eggert, Gerhard'
'Schleid, Thomas'
'Dinnebier, Robert E.'

_publ_section_title
;
 Efflorescence on calcareous objects in museums: crystallisation, phase
 characterisation and crystal structures of calcium acetate formate
 phases.
;
_journal_issue 42
_journal_name_full 'Dalton transactions (Cambridge, England : 2003)'
_journal_page_first 16062
_journal_page_last 16073
_journal_paper_doi 10.1039/c9dt03558c
_journal_volume 48
_journal_year 2019
_chemical_formula_moiety '4(C2 H3 O2), 2(C H O2), 4(O H2), 3(Ca)'
_chemical_formula_sum 'C10 H22 Ca3 O16'
_chemical_formula_weight 518.49
_chemical_name_common Ca3(CH3-COO)4(HCOO)2*4H2O
_chemical_properties_physical Efflorescent,Heat-sensitive
_space_group_IT_number 92
_space_group_name_Hall 'P 4abw 2nw'
_space_group_name_H-M_alt 'P 41 21 2'
_symmetry_cell_setting tetragonal
_symmetry_Int_Tables_number 92
_symmetry_space_group_name_Hall 'P 4abw 2nw'
_symmetry_space_group_name_H-M 'P 41 21 2'
_audit_creation_method TOPAS
_audit_update_record
;
2019-08-22 deposited with the CCDC.    2019-10-09 downloaded from the CCDC.
;
_cell_angle_alpha 90
_cell_angle_beta 90
_cell_angle_gamma 90
_cell_formula_units_Z 4
_cell_length_a 6.86548(5)
_cell_length_b 6.86548(5)
_cell_length_c 45.5454(6)
_cell_measurement_temperature 298
_cell_volume 2146.77(4)
_diffrn_ambient_temperature 298
_diffrn_detector
; 
 multi MYTHEN II (Dectris)   
;
_diffrn_measurement_device_type Stoe-Stadi-P
_diffrn_radiation_probe x-ray
_diffrn_radiation_type 'Cu K\a'
_diffrn_radiation_wavelength 1.5406
_diffrn_source_type Cu-tube
_exptl_absorpt_process_details
;   
 ?
;
_exptl_crystal_colour white
_exptl_crystal_density_diffrn 1.61
_exptl_crystal_description 'microcrystalline powder'
_pd_calc_method 'Rietveld Refinement'
_pd_instr_location
; 
'SLS (Swiss Light Source)'
;
_pd_meas_2theta_range_inc 0.001
_pd_meas_2theta_range_max 110.0
_pd_meas_2theta_range_min 2.0
_pd_meas_scan_method step
_pd_proc_2theta_range_inc 0.001
_pd_proc_2theta_range_max 105.0
_pd_proc_2theta_range_min 5.0
_pd_proc_info_data_reduction binning
_pd_proc_info_excluded_regions
;
 ?
;
_pd_proc_ls_background_function
;   
'Chebyshev polynomial'
;
_pd_proc_ls_peak_cutoff 0.00100
_pd_proc_ls_profile_function
;
 Fundamental parameters
;
_pd_proc_ls_prof_R_factor 0.0474
_pd_proc_ls_prof_wR_expected 0.0080
_pd_proc_ls_prof_wR_factor 0.0634
_pd_spec_mounting
; 
'0.5 mm glass capillary'
;
_pd_spec_mount_mode transmission
_pd_spec_shape cylinder
_refine_ls_number_parameters 62
_refine_ls_R_Fsqd_factor 0.0339
_cod_data_source_file c9dt03558c2.cif
_cod_data_source_block Ca3Ac4For2-4H2O
_cod_depositor_comments
;
The following automatic conversions were performed:

'_diffrn_radiation_probe' value 'X-ray' changed to 'x-ray' according
to
/home/data/users/saulius/crontab/automatic-downloads/rss-feeds/RSC/lib/dictionaries/cif_core.dic
dictionary named 'cif_core.dic' version 2.4.2 from 2011-04-26.

Automatic conversion script
Id: cif_fix_values 4973 2017-02-22 13:04:09Z antanas 

 Adding full bibliography for 7701347--7701348.cif.
;
_cod_original_sg_symbol_H-M P41212
_cod_database_code 7701348

loop_
_symmetry_equiv_pos_as_xyz
'x, y, z '
'-x+1/2, y+1/2, -z+1/4 '
'-y, -x, -z+1/2 '
'-y+1/2, x+1/2, z+1/4 '
'y, x, -z '
'y+1/2, -x+1/2, z-1/4 '
'-x, -y, z+1/2 '
'x+1/2, -y+1/2, -z-1/4 '

loop_
_atom_site_label
_atom_site_type_symbol
_atom_site_symmetry_multiplicity
_atom_site_Wyckoff_symbol
_atom_site_fract_x
_atom_site_fract_y
_atom_site_fract_z
_atom_site_occupancy
_atom_site_B_iso_or_equiv
Ca1 Ca+2 4 a 0.2780(7) 0.2780(7) 0 1 1.76(8)
Ca2 Ca+2 8 b 0.7692(8) 0.2531(8) 0.04356(7) 1 1.76(8)
O1 O-2 8 b 0.763(2) 0.0987(13) 0.0894(2) 1 3.0(3)
O2 O-2 8 b 0.736(2) -0.0888(14) 0.02814(19) 1 3.0(3)
C1a C 8 b 0.272(3) 0.258(7) 0.0627(5) 1 2.11(12)
C2a C 8 b 0.302(7) 0.225(10) 0.0960(6) 1 2.11(12)
O1a O 8 b 0.1052(18) 0.289(3) 0.0501(3) 1 2.11(12)
O2a O 8 b 0.429(3) 0.252(12) 0.0498(8) 1 2.11(12)
C1b C 8 b 0.772(4) 0.268(4) -0.0221(3) 1 2.11(12)
C2b C 8 b 0.750(3) 0.243(3) -0.0558(2) 1 2.11(12)
O1b O 8 b 0.936(6) 0.283(6) -0.0083(7) 1 2.11(12)
O2b O 8 b 0.636(6) 0.276(5) -0.0047(5) 1 2.11(12)
C1c C 8 b 0.734(5) 0.608(4) 0.0903(3) 1 2.11(12)
H2c H 8 b 0.744(5) 0.494(8) 0.1039(5) 1 2.11(12)
O1c O 8 b 0.765(2) 0.6013(15) 0.06225(15) 1 2.11(12)
O2c O 8 b 0.687(10) 0.755(6) 0.1040(6) 1 2.11(12)

loop_
_atom_type_symbol
_atom_type_oxidation_number
Ca 2
C 0
O -2
H 1

loop_
_geom_angle_atom_site_label_1
_geom_angle_atom_site_label_2
_geom_angle_atom_site_label_3
_geom_angle
_geom_angle_site_symmetry_1
_geom_angle_site_symmetry_2
_geom_angle_site_symmetry_3
O1a C1a O2a 125(3) 1_555 1_555 1_555

loop_
_geom_bond_atom_site_label_1
_geom_bond_atom_site_label_2
_geom_bond_distance
_geom_bond_multiplicity
C1a C2a 1.54(4) 4
